data_4328486
loop_
_publ_author_name
'Wilfried-Solo Ojo'
'Kane Jacob'
'Emmanuelle Despagnet-Ayoub'
'Bianca K. Mu\~noz'
'Sergio Gonell'
'Laure Vendier'
'Viet-Hoang Nguyen'
'Michel Etienne'

_publ_contact_author
;
Michel Etienne
;
_publ_contact_author_address
;
Laboratoire de Chimie de Coordination
205 Route de Narbonne
31077 Toulouse Cedex 04
;
_publ_contact_author_email Michel.Etienne@lcc-toulouse.fr
_publ_section_title
;
 Highly Fluorinated Aryl-Substituted Tris(indazolyl)borate Thallium
 Complexes: Diverse Regiochemistry at the B-N Bond
;
_journal_name_full 'Inorganic Chemistry'
_journal_page_first 2893
_journal_page_last 2901
_journal_paper_doi 10.1021/ic202125c
_journal_volume 51
_journal_year 2012
_chemical_compound_source 'synthesis as described'
_chemical_formula_moiety 'C39 H16 B1 F12 N6 Tl1'
_chemical_formula_sum 'C39 H16 B F12 N6 Tl'
_chemical_formula_weight 1011.76
_chemical_name_systematic
;
 ?
;
_space_group_IT_number 2
_symmetry_cell_setting triclinic
_symmetry_Int_Tables_number 2
_symmetry_space_group_name_Hall '-P 1'
_symmetry_space_group_name_H-M 'P -1'
_atom_sites_solution_hydrogens geom
_atom_sites_solution_primary direct
_atom_sites_solution_secondary difmap
_cell_angle_alpha 104.020(4)
_cell_angle_beta 110.394(4)
_cell_angle_gamma 103.113(4)
_cell_formula_units_Z 2
_cell_length_a 11.9370(6)
_cell_length_b 11.9610(6)
_cell_length_c 14.4060(7)
_cell_measurement_reflns_used 7471
_cell_measurement_temperature 180
_cell_measurement_theta_max 32.239
_cell_measurement_theta_min 2.6043
_cell_measurement_wavelength 0.71073
_cell_volume 1757.51(18)
_computing_cell_refinement
;
        CrysAlis RED, Oxford Diffraction Ltd.,
        Version 1.171.32.27 (release 29-05-2008 CrysAlis171 .NET)
        (compiled May 29 2008,13:12:44)
;
_computing_data_collection
;
        CrysAlis CCD, Oxford Diffraction Ltd.,
        Version 1.171.32.27 (release 29-05-2008 CrysAlis171 .NET)
        (compiled May 29 2008,13:12:44)
;
_computing_data_reduction
;
        CrysAlis RED, Oxford Diffraction Ltd.,
        Version 1.171.32.27 (release 29-05-2008 CrysAlis171 .NET)
        (compiled May 29 2008,13:12:44)
;
_computing_molecular_graphics 'Ortep-3 for Windows (Farrugia, 1997)'
_computing_publication_material 'WinGX publication routines (Farrugia, 1999)'
_computing_structure_refinement 'SHELXL-97 (Sheldrick, 1997)'
_computing_structure_solution 'SHELXS-86 (Sheldrick, 1986)'
_diffrn_ambient_temperature 180
_diffrn_measured_fraction_theta_full 0.965
_diffrn_measured_fraction_theta_max 0.965
_diffrn_measurement_device_type 'Oxford-Diffraction XCALIBUR'
_diffrn_measurement_method \w-\f
_diffrn_orient_matrix_UB_11 0.0080650838
_diffrn_orient_matrix_UB_12 -0.0452005395
_diffrn_orient_matrix_UB_13 -0.0367075274
_diffrn_orient_matrix_UB_21 0.0540268418
_diffrn_orient_matrix_UB_22 0.0444769527
_diffrn_orient_matrix_UB_23 0.0046132404
_diffrn_orient_matrix_UB_31 0.0393307442
_diffrn_orient_matrix_UB_32 -0.0137069315
_diffrn_orient_matrix_UB_33 0.0421407232
_diffrn_radiation_monochromator graphite
_diffrn_radiation_source 'fine-focus sealed tube'
_diffrn_radiation_type MoK\a
_diffrn_radiation_wavelength 0.71073
_diffrn_reflns_av_R_equivalents 0.1092
_diffrn_reflns_av_unetI/netI 0.1023
_diffrn_reflns_limit_h_max 14
_diffrn_reflns_limit_h_min -14
_diffrn_reflns_limit_k_max 14
_diffrn_reflns_limit_k_min -14
_diffrn_reflns_limit_l_max 18
_diffrn_reflns_limit_l_min -15
_diffrn_reflns_number 12062
_diffrn_reflns_theta_full 26.37
_diffrn_reflns_theta_max 26.37
_diffrn_reflns_theta_min 2.61
_diffrn_standards_decay_% 0
_diffrn_standards_interval_count 0
_diffrn_standards_interval_time 0
_diffrn_standards_number 0
_exptl_absorpt_coefficient_mu 4.7
_exptl_absorpt_correction_T_max 0.715
_exptl_absorpt_correction_T_min 0.410
_exptl_absorpt_correction_type multi-scan
_exptl_absorpt_process_details
;
        CrysAlis RED, Oxford Diffraction Ltd.,
        Version 1.171.32.27 (release 29-05-2008 CrysAlis171 .NET)
        (compiled May 29 2008,13:12:44)
        empirical absorption correction using spherical harmonics,
 implemented in SCALE3 ABSPACK scaling algorithm.
;
_exptl_crystal_colour colourless
_exptl_crystal_density_diffrn 1.912
_exptl_crystal_description plate
_exptl_crystal_F_000 972
_exptl_crystal_size_max 0.19
_exptl_crystal_size_mid 0.12
_exptl_crystal_size_min 0.07
_refine_diff_density_max 1.847
_refine_diff_density_min -1.857
_refine_diff_density_rms 0.181
_refine_ls_extinction_method none
_refine_ls_goodness_of_fit_ref 1.135
_refine_ls_hydrogen_treatment constr
_refine_ls_matrix_type full
_refine_ls_number_parameters 532
_refine_ls_number_reflns 6924
_refine_ls_number_restraints 0
_refine_ls_restrained_S_all 1.135
_refine_ls_R_factor_all 0.0568
_refine_ls_R_factor_gt 0.0311
_refine_ls_shift/su_max 0.001
_refine_ls_shift/su_mean 0
_refine_ls_structure_factor_coef Fsqd
_refine_ls_weighting_details 'calc w=1/[\s^2^(Fo^2^)+(0.0397P)^2^+0.0000P] where P=(Fo^2^+2Fc^2^)/3'
_refine_ls_weighting_scheme calc
_refine_ls_wR_factor_gt 0.068
_refine_ls_wR_factor_ref 0.0884
_reflns_number_gt 5038
_reflns_number_total 6924
_reflns_threshold_expression >2\s(I)
_cod_data_source_file ic202125c_si_001_5.cif
_cod_data_source_block Tl1
_cod_original_sg_symbol_H-M 'P - 1'
_cod_database_code 4328486

loop_
_symmetry_equiv_pos_as_xyz
'x, y, z'
'-x, -y, -z'

loop_
_atom_site_label
_atom_site_type_symbol
_atom_site_fract_x
_atom_site_fract_y
_atom_site_fract_z
_atom_site_U_iso_or_equiv
_atom_site_adp_type
_atom_site_occupancy
_atom_site_symmetry_multiplicity
_atom_site_calc_flag
_atom_site_refinement_flags
C3 C -0.0258(4) 0.3735(4) 0.1129(3) 0.0304(10) Uani 1 1 d .
C4 C -0.0553(4) 0.4773(4) 0.0982(3) 0.0300(10) Uani 1 1 d .
C5 C 0.0549(4) 0.5770(4) 0.1723(3) 0.0293(10) Uani 1 1 d .
C6 C 0.0598(4) 0.6976(4) 0.1834(4) 0.0361(11) Uani 1 1 d .
C7 C -0.0432(5) 0.7157(5) 0.1195(4) 0.0443(13) Uani 1 1 d .
C8 C -0.1521(5) 0.6184(6) 0.0459(4) 0.0415(13) Uani 1 1 d .
C9 C -0.1590(4) 0.5020(5) 0.0354(4) 0.0376(12) Uani 1 1 d .
C10 C -0.1044(4) 0.2425(5) 0.0682(4) 0.0374(12) Uani 1 1 d .
C11 C -0.1912(5) 0.1831(5) -0.0361(4) 0.0475(14) Uani 1 1 d .
H11 H -0.2033 0.227 -0.0818 0.057 Uiso 1 1 calc R
C12 C -0.2600(5) 0.0605(6) -0.0736(5) 0.0649(19) Uani 1 1 d .
H12 H -0.3173 0.0219 -0.1444 0.078 Uiso 1 1 calc R
C13 C -0.2451(6) -0.0052(6) -0.0080(6) 0.0649(19) Uani 1 1 d .
H13 H -0.2921 -0.0884 -0.0338 0.078 Uiso 1 1 calc R
C14 C -0.1599(6) 0.0520(5) 0.0968(6) 0.0563(16) Uani 1 1 d .
H14 H -0.1492 0.0074 0.1419 0.068 Uiso 1 1 calc R
C15 C -0.0907(5) 0.1751(5) 0.1349(4) 0.0433(13) Uani 1 1 d .
H15 H -0.0342 0.2135 0.206 0.052 Uiso 1 1 calc R
C16 C 0.2602(4) 0.3853(4) 0.4615(3) 0.0350(11) Uani 1 1 d .
C17 C 0.2141(4) 0.4663(5) 0.5149(3) 0.0351(11) Uani 1 1 d .
C18 C 0.2259(4) 0.5628(4) 0.4753(3) 0.0310(10) Uani 1 1 d .
C19 C 0.1890(4) 0.6614(5) 0.5117(4) 0.0369(11) Uani 1 1 d .
C20 C 0.1429(5) 0.6629(5) 0.5855(4) 0.0450(13) Uani 1 1 d .
C21 C 0.1315(5) 0.5670(6) 0.6253(4) 0.0475(14) Uani 1 1 d .
C22 C 0.1663(5) 0.4721(5) 0.5909(4) 0.0387(12) Uani 1 1 d .
C23 C 0.2738(5) 0.2673(5) 0.4650(4) 0.0439(13) Uani 1 1 d .
C24 C 0.3781(6) 0.2421(6) 0.4556(4) 0.0502(14) Uani 1 1 d .
H24 H 0.4412 0.3026 0.4539 0.06 Uiso 1 1 calc R
C25 C 0.3893(7) 0.1293(7) 0.4489(5) 0.0683(19) Uani 1 1 d .
H25 H 0.46 0.1137 0.4434 0.082 Uiso 1 1 calc R
C26 C 0.2979(9) 0.0411(7) 0.4504(6) 0.079(2) Uani 1 1 d .
H26 H 0.3052 -0.0359 0.4441 0.095 Uiso 1 1 calc R
C27 C 0.1944(9) 0.0627(7) 0.4609(6) 0.084(2) Uani 1 1 d .
H27 H 0.1325 0.0015 0.463 0.101 Uiso 1 1 calc R
C28 C 0.1828(7) 0.1775(6) 0.4683(5) 0.0670(18) Uani 1 1 d .
H28 H 0.1128 0.1931 0.4755 0.08 Uiso 1 1 calc R
C29 C 0.4855(4) 0.4843(4) 0.2202(3) 0.0323(10) Uani 1 1 d .
C30 C 0.5341(4) 0.6073(5) 0.2281(4) 0.0381(12) Uani 1 1 d .
C31 C 0.4649(4) 0.6672(5) 0.2688(4) 0.0347(11) Uani 1 1 d .
C32 C 0.4910(5) 0.7917(5) 0.2876(4) 0.0466(13) Uani 1 1 d .
C33 C 0.5861(6) 0.8528(6) 0.2683(6) 0.0648(19) Uani 1 1 d .
C34 C 0.6558(6) 0.7924(6) 0.2285(6) 0.0636(18) Uani 1 1 d .
C35 C 0.6302(5) 0.6725(6) 0.2080(5) 0.0499(15) Uani 1 1 d .
C36 C 0.5219(4) 0.3771(5) 0.1867(4) 0.0401(12) Uani 1 1 d .
C37 C 0.5346(5) 0.3022(5) 0.2462(5) 0.0487(14) Uani 1 1 d .
H37 H 0.5221 0.3215 0.3075 0.058 Uiso 1 1 calc R
C38 C 0.5653(6) 0.1999(6) 0.2164(7) 0.070(2) Uani 1 1 d .
H38 H 0.5733 0.15 0.257 0.084 Uiso 1 1 calc R
C39 C 0.5845(6) 0.1712(7) 0.1253(8) 0.086(3) Uani 1 1 d .
H39 H 0.6056 0.102 0.1046 0.103 Uiso 1 1 calc R
C40 C 0.5725(6) 0.2442(7) 0.0669(7) 0.083(3) Uani 1 1 d .
H40 H 0.5856 0.2245 0.0059 0.099 Uiso 1 1 calc R
C41 C 0.5412(5) 0.3473(6) 0.0954(5) 0.0580(16) Uani 1 1 d .
H41 H 0.5332 0.3964 0.054 0.07 Uiso 1 1 calc R
N1 N 0.0921(3) 0.4074(3) 0.1868(3) 0.0321(9) Uani 1 1 d .
N2 N 0.1422(3) 0.5327(3) 0.2245(3) 0.0301(9) Uani 1 1 d .
N3 N 0.2934(4) 0.4293(4) 0.3959(3) 0.0366(9) Uani 1 1 d .
N4 N 0.2750(4) 0.5389(4) 0.4036(3) 0.0321(9) Uani 1 1 d .
N5 N 0.3947(3) 0.4726(4) 0.2523(3) 0.0339(9) Uani 1 1 d .
N6 N 0.3802(3) 0.5835(3) 0.2839(3) 0.0308(9) Uani 1 1 d .
F6 F 0.1621(3) 0.7938(3) 0.2525(2) 0.0542(9) Uani 1 1 d .
F7 F -0.0421(3) 0.8293(3) 0.1264(3) 0.0665(10) Uani 1 1 d .
F8 F -0.2502(3) 0.6441(4) -0.0140(3) 0.0627(10) Uani 1 1 d .
F9 F -0.2667(3) 0.4106(3) -0.0356(2) 0.0580(9) Uani 1 1 d .
F19 F 0.1969(3) 0.7545(3) 0.4760(3) 0.0590(9) Uani 1 1 d .
F20 F 0.1067(4) 0.7552(4) 0.6210(3) 0.0675(10) Uani 1 1 d .
F21 F 0.0846(3) 0.5736(4) 0.6974(3) 0.0682(10) Uani 1 1 d .
F22 F 0.1543(3) 0.3805(3) 0.6295(3) 0.0617(9) Uani 1 1 d .
F32 F 0.4269(3) 0.8551(3) 0.3244(3) 0.0597(9) Uani 1 1 d .
F33 F 0.6142(4) 0.9725(4) 0.2873(4) 0.0988(16) Uani 1 1 d .
F34 F 0.7480(4) 0.8587(4) 0.2112(4) 0.1068(17) Uani 1 1 d .
F35 F 0.6980(3) 0.6165(3) 0.1695(3) 0.0637(10) Uani 1 1 d .
B1 B 0.2751(5) 0.5990(5) 0.3198(4) 0.0288(11) Uani 1 1 d .
H1 H 0.2882 0.6863 0.3491 0.035 Uiso 1 1 calc R
Tl1 Tl 0.229278(18) 0.260797(17) 0.210208(16) 0.03997(8) Uani 1 1 d .

loop_
_atom_site_aniso_label
_atom_site_aniso_U_11
_atom_site_aniso_U_22
_atom_site_aniso_U_33
_atom_site_aniso_U_23
_atom_site_aniso_U_13
_atom_site_aniso_U_12
C3 0.030(2) 0.039(3) 0.024(2) 0.0110(19) 0.0147(18) 0.0083(19)
C4 0.027(2) 0.044(3) 0.026(2) 0.017(2) 0.0152(18) 0.0124(19)
C5 0.032(2) 0.041(3) 0.027(2) 0.018(2) 0.0179(18) 0.018(2)
C6 0.039(3) 0.036(3) 0.041(3) 0.021(2) 0.019(2) 0.017(2)
C7 0.051(3) 0.054(3) 0.047(3) 0.031(3) 0.027(3) 0.026(3)
C8 0.037(3) 0.069(4) 0.039(3) 0.036(3) 0.020(2) 0.033(3)
C9 0.033(2) 0.058(3) 0.028(2) 0.022(2) 0.0141(19) 0.016(2)
C10 0.032(2) 0.045(3) 0.037(3) 0.014(2) 0.019(2) 0.008(2)
C11 0.037(3) 0.058(3) 0.039(3) 0.009(3) 0.019(2) 0.007(2)
C12 0.045(3) 0.061(4) 0.058(4) -0.009(3) 0.020(3) -0.002(3)
C13 0.056(4) 0.035(3) 0.094(5) 0.002(3) 0.045(4) 0.002(3)
C14 0.060(4) 0.037(3) 0.088(5) 0.024(3) 0.047(3) 0.017(3)
C15 0.042(3) 0.049(3) 0.049(3) 0.017(3) 0.030(2) 0.016(2)
C16 0.042(3) 0.039(3) 0.026(2) 0.016(2) 0.011(2) 0.017(2)
C17 0.033(2) 0.045(3) 0.022(2) 0.013(2) 0.0086(18) 0.008(2)
C18 0.030(2) 0.040(3) 0.021(2) 0.011(2) 0.0084(18) 0.012(2)
C19 0.039(3) 0.040(3) 0.033(3) 0.013(2) 0.017(2) 0.015(2)
C20 0.042(3) 0.052(3) 0.042(3) 0.009(3) 0.022(2) 0.019(2)
C21 0.042(3) 0.069(4) 0.031(3) 0.015(3) 0.020(2) 0.014(3)
C22 0.041(3) 0.045(3) 0.032(3) 0.018(2) 0.015(2) 0.015(2)
C23 0.056(3) 0.047(3) 0.033(3) 0.021(2) 0.014(2) 0.025(3)
C24 0.064(4) 0.055(4) 0.043(3) 0.027(3) 0.021(3) 0.033(3)
C25 0.095(5) 0.068(5) 0.053(4) 0.025(3) 0.029(4) 0.046(4)
C26 0.113(7) 0.055(4) 0.069(5) 0.022(4) 0.028(4) 0.044(4)
C27 0.105(6) 0.050(4) 0.089(6) 0.034(4) 0.033(5) 0.012(4)
C28 0.069(4) 0.064(4) 0.069(4) 0.034(4) 0.028(3) 0.016(3)
C29 0.031(2) 0.040(3) 0.028(2) 0.014(2) 0.0129(18) 0.012(2)
C30 0.031(2) 0.058(3) 0.032(3) 0.026(2) 0.014(2) 0.016(2)
C31 0.032(2) 0.044(3) 0.031(3) 0.021(2) 0.0128(19) 0.011(2)
C32 0.047(3) 0.049(3) 0.053(3) 0.028(3) 0.023(3) 0.019(3)
C33 0.069(4) 0.056(4) 0.095(5) 0.054(4) 0.045(4) 0.022(3)
C34 0.064(4) 0.072(5) 0.087(5) 0.052(4) 0.053(4) 0.021(3)
C35 0.045(3) 0.075(4) 0.056(4) 0.042(3) 0.033(3) 0.026(3)
C36 0.027(2) 0.044(3) 0.046(3) 0.011(2) 0.016(2) 0.010(2)
C37 0.030(3) 0.050(3) 0.055(3) 0.022(3) 0.007(2) 0.011(2)
C38 0.039(3) 0.049(4) 0.103(6) 0.024(4) 0.009(3) 0.017(3)
C39 0.047(4) 0.047(4) 0.144(8) 0.002(5) 0.041(5) 0.015(3)
C40 0.057(4) 0.066(5) 0.113(6) -0.013(5) 0.057(4) 0.012(4)
C41 0.050(3) 0.066(4) 0.060(4) 0.013(3) 0.035(3) 0.014(3)
N1 0.0309(19) 0.035(2) 0.029(2) 0.0115(17) 0.0135(16) 0.0080(16)
N2 0.0291(19) 0.036(2) 0.027(2) 0.0129(17) 0.0128(15) 0.0119(16)
N3 0.044(2) 0.046(2) 0.028(2) 0.0182(18) 0.0163(17) 0.0225(19)
N4 0.037(2) 0.037(2) 0.024(2) 0.0138(17) 0.0126(16) 0.0138(17)
N5 0.0305(19) 0.039(2) 0.034(2) 0.0130(18) 0.0156(16) 0.0118(17)
N6 0.0304(19) 0.034(2) 0.031(2) 0.0123(17) 0.0136(16) 0.0128(16)
F6 0.0522(18) 0.0404(17) 0.055(2) 0.0186(15) 0.0077(15) 0.0127(14)
F7 0.073(2) 0.063(2) 0.083(3) 0.045(2) 0.0301(19) 0.0433(19)
F8 0.0489(18) 0.100(3) 0.060(2) 0.053(2) 0.0185(16) 0.0435(18)
F9 0.0313(15) 0.083(2) 0.0465(19) 0.0290(17) 0.0038(13) 0.0107(15)
F19 0.086(2) 0.051(2) 0.071(2) 0.0309(18) 0.0530(19) 0.0364(18)
F20 0.085(2) 0.073(2) 0.070(2) 0.021(2) 0.053(2) 0.045(2)
F21 0.078(2) 0.095(3) 0.056(2) 0.029(2) 0.0514(19) 0.034(2)
F22 0.079(2) 0.076(2) 0.054(2) 0.0415(19) 0.0405(18) 0.0300(19)
F32 0.060(2) 0.0444(18) 0.090(3) 0.0314(19) 0.0386(19) 0.0248(16)
F33 0.112(3) 0.061(3) 0.176(5) 0.076(3) 0.092(3) 0.037(2)
F34 0.108(3) 0.103(3) 0.179(5) 0.096(4) 0.108(4) 0.035(3)
F35 0.061(2) 0.087(3) 0.079(3) 0.047(2) 0.0534(19) 0.0320(19)
B1 0.031(3) 0.032(3) 0.029(3) 0.015(2) 0.013(2) 0.016(2)
Tl1 0.04115(12) 0.03775(12) 0.04085(12) 0.01206(8) 0.01816(8) 0.01406(8)

loop_
_atom_type_symbol
_atom_type_description
_atom_type_scat_dispersion_real
_atom_type_scat_dispersion_imag
_atom_type_scat_source
C C 0.0033 0.0016 'International Tables Vol C Tables 4.2.6.8 and 6.1.1.4'
H H 0 0 'International Tables Vol C Tables 4.2.6.8 and 6.1.1.4'
N N 0.0061 0.0033 'International Tables Vol C Tables 4.2.6.8 and 6.1.1.4'
F F 0.0171 0.0103 'International Tables Vol C Tables 4.2.6.8 and 6.1.1.4'
B B 0.0013 0.0007 'International Tables Vol C Tables 4.2.6.8 and 6.1.1.4'
Tl Tl -2.8358 9.6688 'International Tables Vol C Tables 4.2.6.8 and 6.1.1.4'

loop_
_geom_angle_atom_site_label_1
_geom_angle_atom_site_label_2
_geom_angle_atom_site_label_3
_geom_angle
N1 C3 C4 110.2(4)
N1 C3 C10 118.2(4)
C4 C3 C10 131.4(4)
C9 C4 C5 118.3(5)
C9 C4 C3 137.5(4)
C5 C4 C3 104.1(4)
N2 C5 C6 130.7(4)
N2 C5 C4 108.5(4)
C6 C5 C4 120.8(4)
F6 C6 C7 119.5(5)
F6 C6 C5 122.3(4)
C7 C6 C5 118.2(5)
F7 C7 C6 120.2(5)
F7 C7 C8 118.1(5)
C6 C7 C8 121.7(5)
F8 C8 C9 121.1(5)
F8 C8 C7 118.0(5)
C9 C8 C7 120.9(5)
F9 C9 C8 119.0(5)
F9 C9 C4 120.8(5)
C8 C9 C4 120.2(5)
C11 C10 C15 118.0(5)
C11 C10 C3 123.8(5)
C15 C10 C3 118.2(4)
C12 C11 C10 121.1(6)
C12 C11 H11 119.5
C10 C11 H11 119.5
C13 C12 C11 120.5(6)
C13 C12 H12 119.7
C11 C12 H12 119.7
C12 C13 C14 119.6(5)
C12 C13 H13 120.2
C14 C13 H13 120.2
C15 C14 C13 120.1(6)
C15 C14 H14 120
C13 C14 H14 120
C14 C15 C10 120.6(5)
C14 C15 H15 119.7
C10 C15 H15 119.7
N3 C16 C17 109.3(4)
N3 C16 C23 117.8(5)
C17 C16 C23 132.8(5)
C22 C17 C18 118.6(5)
C22 C17 C16 137.1(5)
C18 C17 C16 104.2(4)
N4 C18 C19 131.4(4)
N4 C18 C17 108.7(4)
C19 C18 C17 120.0(4)
F19 C19 C20 118.3(5)
F19 C19 C18 122.4(4)
C20 C19 C18 119.3(5)
F20 C20 C19 120.4(5)
F20 C20 C21 118.7(5)
C19 C20 C21 120.9(5)
F21 C21 C22 121.7(5)
F21 C21 C20 117.9(5)
C22 C21 C20 120.3(5)
C21 C22 F22 119.7(5)
C21 C22 C17 120.9(5)
F22 C22 C17 119.4(5)
C28 C23 C24 118.7(6)
C28 C23 C16 122.6(6)
C24 C23 C16 118.5(5)
C25 C24 C23 120.8(6)
C25 C24 H24 119.6
C23 C24 H24 119.6
C26 C25 C24 119.9(8)
C26 C25 H25 120
C24 C25 H25 120
C25 C26 C27 121.1(7)
C25 C26 H26 119.5
C27 C26 H26 119.5
C26 C27 C28 119.3(7)
C26 C27 H27 120.4
C28 C27 H27 120.4
C23 C28 C27 120.3(8)
C23 C28 H28 119.9
C27 C28 H28 119.9
N5 C29 C30 109.3(4)
N5 C29 C36 119.2(4)
C30 C29 C36 131.5(4)
C31 C30 C35 120.2(5)
C31 C30 C29 105.0(4)
C35 C30 C29 134.8(5)
N6 C31 C32 132.2(5)
N6 C31 C30 108.2(4)
C32 C31 C30 119.6(4)
F32 C32 C33 118.1(5)
F32 C32 C31 123.1(5)
C33 C32 C31 118.8(6)
F33 C33 C32 119.9(6)
F33 C33 C34 118.8(5)
C32 C33 C34 121.3(6)
C35 C34 F34 121.5(6)
C35 C34 C33 120.6(5)
F34 C34 C33 117.9(6)
C34 C35 F35 119.6(5)
C34 C35 C30 119.5(6)
F35 C35 C30 120.9(6)
C37 C36 C41 118.8(6)
C37 C36 C29 119.2(5)
C41 C36 C29 122.0(5)
C38 C37 C36 121.1(6)
C38 C37 H37 119.5
C36 C37 H37 119.5
C37 C38 C39 119.6(7)
C37 C38 H38 120.2
C39 C38 H38 120.2
C40 C39 C38 119.6(7)
C40 C39 H39 120.2
C38 C39 H39 120.2
C39 C40 C41 121.6(8)
C39 C40 H40 119.2
C41 C40 H40 119.2
C40 C41 C36 119.3(7)
C40 C41 H41 120.4
C36 C41 H41 120.4
C3 N1 N2 108.2(4)
C3 N1 Tl1 124.6(3)
N2 N1 Tl1 124.4(3)
C5 N2 N1 109.0(3)
C5 N2 B1 131.3(4)
N1 N2 B1 119.5(4)
C16 N3 N4 109.7(4)
C16 N3 Tl1 114.1(3)
N4 N3 Tl1 121.9(3)
C18 N4 N3 108.0(4)
C18 N4 B1 127.8(4)
N3 N4 B1 122.0(4)
C29 N5 N6 109.6(4)
C29 N5 Tl1 123.2(3)
N6 N5 Tl1 125.0(3)
N5 N6 C31 107.9(4)
N5 N6 B1 122.3(4)
C31 N6 B1 129.6(4)
N6 B1 N4 110.9(4)
N6 B1 N2 110.0(4)
N4 B1 N2 106.6(3)
N6 B1 H1 109.8
N4 B1 H1 109.8
N2 B1 H1 109.8
N5 Tl1 N3 64.82(12)
N5 Tl1 N1 75.96(12)
N3 Tl1 N1 69.57(12)

loop_
_geom_bond_atom_site_label_1
_geom_bond_atom_site_label_2
_geom_bond_distance
C3 N1 1.329(5)
C3 C4 1.409(7)
C3 C10 1.474(6)
C4 C9 1.397(7)
C4 C5 1.409(6)
C5 N2 1.353(6)
C5 C6 1.397(7)
C6 F6 1.329(5)
C6 C7 1.353(7)
C7 F7 1.335(6)
C7 C8 1.387(8)
C8 F8 1.341(5)
C8 C9 1.343(8)
C9 F9 1.341(6)
C10 C11 1.378(7)
C10 C15 1.387(7)
C11 C12 1.371(8)
C11 H11 0.93
C12 C13 1.360(10)
C12 H12 0.93
C13 C14 1.376(9)
C13 H13 0.93
C14 C15 1.376(7)
C14 H14 0.93
C15 H15 0.93
C16 N3 1.317(6)
C16 C17 1.418(7)
C16 C23 1.467(7)
C17 C22 1.395(7)
C17 C18 1.406(7)
C18 N4 1.360(6)
C18 C19 1.398(7)
C19 F19 1.334(6)
C19 C20 1.356(7)
C20 F20 1.329(6)
C20 C21 1.400(8)
C21 F21 1.337(6)
C21 C22 1.339(8)
C22 F22 1.346(6)
C23 C28 1.366(8)
C23 C24 1.389(8)
C24 C25 1.370(9)
C24 H24 0.93
C25 C26 1.345(10)
C25 H25 0.93
C26 C27 1.369(12)
C26 H26 0.93
C27 C28 1.394(10)
C27 H27 0.93
C28 H28 0.93
C29 N5 1.311(6)
C29 C30 1.414(7)
C29 C36 1.471(7)
C30 C31 1.393(7)
C30 C35 1.396(7)
C31 N6 1.368(6)
C31 C32 1.387(8)
C32 F32 1.339(7)
C32 C33 1.358(8)
C33 F33 1.328(7)
C33 C34 1.396(10)
C34 C35 1.330(9)
C34 F34 1.339(6)
C35 F35 1.338(7)
C36 C37 1.380(8)
C36 C41 1.390(8)
C37 C38 1.369(9)
C37 H37 0.93
C38 C39 1.385(11)
C38 H38 0.93
C39 C40 1.349(12)
C39 H39 0.93
C40 C41 1.378(10)
C40 H40 0.93
C41 H41 0.93
N1 N2 1.368(5)
N1 Tl1 2.660(4)
N2 B1 1.553(6)
N3 N4 1.362(6)
N3 Tl1 2.659(4)
N4 B1 1.547(6)
N5 N6 1.365(6)
N5 Tl1 2.615(4)
N6 B1 1.545(6)
B1 H1 0.98
